data_4027031
loop_
_publ_author_name
'Ulf Scheffler'
'Rainer Mahrwald'

_publ_section_title
;
 Histidine-Catalyzed Asymmetric Aldol Addition of Enolizable Aldehydes:
 Insights into its Mechanism
;
_journal_name_full 'Journal of Organic Chemistry'
_journal_page_first 2310
_journal_page_last 2330
_journal_paper_doi 10.1021/jo202558f
_journal_volume 77
_journal_year 2012
_chemical_absolute_configuration rm
_chemical_formula_sum 'C32 H64 O16'
_chemical_formula_weight 704.83
_chemical_name_systematic
; 
 (3R, 4R, 5R)-3-Ethyl-3-methyltetrahydro-2H-pyran-2,4,5-triol 
;
_space_group_IT_number 4
_symmetry_cell_setting monoclinic
_symmetry_space_group_name_Hall 'P 2yb'
_symmetry_space_group_name_H-M 'P 1 21 1'
_atom_sites_solution_hydrogens geom
_atom_sites_solution_primary direct
_atom_sites_solution_secondary difmap
_audit_creation_method SHELXL-97
_cell_angle_alpha 90.00
_cell_angle_beta 96.008(5)
_cell_angle_gamma 90.00
_cell_formula_units_Z 1
_cell_length_a 11.0893(7)
_cell_length_b 6.3495(3)
_cell_length_c 13.2390(8)
_cell_measurement_reflns_used 1600
_cell_measurement_temperature 100(2)
_cell_measurement_theta_max 30.76
_cell_measurement_theta_min 3.14
_cell_volume 927.06(9)
_computing_cell_refinement 'STOE X-AREA'
_computing_data_collection 'STOE X-AREA'
_computing_data_reduction 'STOE X-RED'
_computing_molecular_graphics 'PLATON, 1990'
_computing_publication_material 'PLATON, 1990'
_computing_structure_refinement 'SHELXL-97 (Sheldrick, 1997)'
_computing_structure_solution 'SHELXS-97 (Sheldrick, 1990)'
_diffrn_ambient_temperature 100(2)
_diffrn_measured_fraction_theta_full 0.971
_diffrn_measured_fraction_theta_max 0.970
_diffrn_measurement_device_type 'STOE IPDS 2T'
_diffrn_measurement_method 'rotation method'
_diffrn_radiation_monochromator graphite
_diffrn_radiation_source 'fine-focus sealed tube'
_diffrn_radiation_type MoK\a
_diffrn_radiation_wavelength 0.71073
_diffrn_reflns_av_R_equivalents 0.0562
_diffrn_reflns_av_sigmaI/netI 0.0539
_diffrn_reflns_limit_h_max 12
_diffrn_reflns_limit_h_min -13
_diffrn_reflns_limit_k_max 6
_diffrn_reflns_limit_k_min -7
_diffrn_reflns_limit_l_max 16
_diffrn_reflns_limit_l_min -16
_diffrn_reflns_number 6361
_diffrn_reflns_theta_full 25.00
_diffrn_reflns_theta_max 26.00
_diffrn_reflns_theta_min 2.53
_diffrn_standards_decay_% 'no decay'
_exptl_absorpt_coefficient_mu 0.100
_exptl_absorpt_correction_T_max 0.9881
_exptl_absorpt_correction_T_min 0.9517
_exptl_absorpt_correction_type multi-scan
_exptl_absorpt_process_details 'PLATON, 1990'
_exptl_crystal_colour colorless
_exptl_crystal_density_diffrn 1.262
_exptl_crystal_description plate
_exptl_crystal_F_000 384
_exptl_crystal_size_max 0.50
_exptl_crystal_size_mid 0.20
_exptl_crystal_size_min 0.12
_refine_diff_density_max 1.294
_refine_diff_density_min -0.625
_refine_diff_density_rms 0.122
_refine_ls_abs_structure_details 'Flack H D (1983), Acta Cryst. A39, 876-881'
_refine_ls_abs_structure_Flack -0.3(16)
_refine_ls_extinction_coef 0.049(13)
_refine_ls_extinction_expression Fc^*^=kFc[1+0.001xFc^2^\l^3^/sin(2\q)]^-1/4^
_refine_ls_extinction_method SHELXL
_refine_ls_goodness_of_fit_ref 1.085
_refine_ls_hydrogen_treatment constr
_refine_ls_matrix_type full
_refine_ls_number_parameters 222
_refine_ls_number_reflns 3018
_refine_ls_number_restraints 1
_refine_ls_restrained_S_all 1.085
_refine_ls_R_factor_all 0.0797
_refine_ls_R_factor_gt 0.0718
_refine_ls_shift/su_max 0.000
_refine_ls_shift/su_mean 0.000
_refine_ls_structure_factor_coef Fsqd
_refine_ls_weighting_details 'calc w=1/[\s^2^(Fo^2^)+(0.1608P)^2^+0.5741P] where P=(Fo^2^+2Fc^2^)/3'
_refine_ls_weighting_scheme calc
_refine_ls_wR_factor_gt 0.1959
_refine_ls_wR_factor_ref 0.2213
_reflns_number_gt 2828
_reflns_number_total 3018
_reflns_threshold_expression >2sigma(I)
_cod_data_source_file jo202558f_23s34s29.cif
_cod_data_source_block 237i
_cod_database_code 4027031

loop_
_symmetry_equiv_pos_as_xyz
'x, y, z'
'-x, y+1/2, -z'

loop_
_atom_site_label
_atom_site_type_symbol
_atom_site_fract_x
_atom_site_fract_y
_atom_site_fract_z
_atom_site_U_iso_or_equiv
_atom_site_adp_type
_atom_site_occupancy
_atom_site_symmetry_multiplicity
_atom_site_calc_flag
_atom_site_refinement_flags
O1 O 0.6005(2) 0.3601(5) 0.47130(19) 0.0274(6) Uani 1 1 d .
O2 O 0.6193(3) -0.0048(5) 0.48237(18) 0.0278(6) Uani 1 1 d .
H518 H 0.5512 -0.0559 0.5094 0.042 Uiso 1 1 d R
O3 O 0.9335(2) 0.2204(4) 0.3710(2) 0.0277(7) Uani 1 1 d .
H514 H 0.9779 0.1357 0.3909 0.042 Uiso 1 1 d R
O4 O 0.9214(3) 0.4078(5) 0.5685(2) 0.0315(7) Uani 1 1 d .
H503 H 0.9128 0.3043 0.5870 0.047 Uiso 1 1 d R
C1 C 0.6086(3) 0.1676(6) 0.4157(2) 0.0224(8) Uani 1 1 d .
H506 H 0.5335 0.1509 0.3703 0.027 Uiso 1 1 calc R
C2 C 0.7138(3) 0.1723(6) 0.3514(2) 0.0214(8) Uani 1 1 d .
C3 C 0.8289(3) 0.2038(6) 0.4250(2) 0.0213(7) Uani 1 1 d .
H3 H 0.8390 0.0801 0.4694 0.026 Uiso 1 1 calc R
C4 C 0.8203(3) 0.3975(6) 0.4916(3) 0.0221(7) Uani 1 1 d .
H502 H 0.8212 0.5233 0.4488 0.027 Uiso 1 1 calc R
C5 C 0.7040(4) 0.3971(6) 0.5424(3) 0.0266(8) Uani 1 1 d .
H501 H 0.7087 0.2886 0.5943 0.032 Uiso 1 1 calc R
H523 H 0.6951 0.5318 0.5755 0.032 Uiso 1 1 calc R
C6 C 0.7159(5) -0.0429(7) 0.2964(3) 0.0381(11) Uani 1 1 d .
H6A H 0.7485 -0.1456 0.3462 0.046 Uiso 1 1 calc R
H6B H 0.6323 -0.0823 0.2763 0.046 Uiso 1 1 calc R
C7 C 0.7819(6) -0.0674(10) 0.2072(4) 0.0574(14) Uani 1 1 d .
H7A H 0.7541 0.0358 0.1571 0.086 Uiso 1 1 calc R
H7B H 0.7680 -0.2059 0.1794 0.086 Uiso 1 1 calc R
H7C H 0.8671 -0.0482 0.2265 0.086 Uiso 1 1 calc R
C8 C 0.6938(4) 0.3528(6) 0.2746(3) 0.0275(8) Uani 1 1 d .
H504 H 0.6821 0.4820 0.3099 0.041 Uiso 1 1 calc R
H507 H 0.6234 0.3238 0.2281 0.041 Uiso 1 1 calc R
H508 H 0.7635 0.3656 0.2377 0.041 Uiso 1 1 calc R
O5 O 0.0614(3) 0.3932(5) 0.06327(17) 0.0311(7) Uani 1 1 d .
O6 O 0.0901(3) 0.0376(5) 0.10125(18) 0.0321(7) Uani 1 1 d .
H6 H 0.0290 0.0121 0.0627 0.048 Uiso 1 1 d R
O7 O 0.3217(2) 0.3790(5) 0.31157(18) 0.0292(6) Uani 1 1 d .
H511 H 0.2887 0.4346 0.3564 0.044 Uiso 1 1 d R
O8 O 0.0798(3) 0.5404(4) 0.33376(17) 0.0265(6) Uani 1 1 d .
H513 H 0.0318 0.4566 0.3451 0.040 Uiso 1 1 d R
C9 C 0.1441(4) 0.2211(7) 0.0696(2) 0.0265(9) Uani 1 1 d .
H9 H 0.1683 0.1959 0.0015 0.032 Uiso 1 1 calc R
C10 C 0.2590(4) 0.2715(6) 0.1408(2) 0.0240(8) Uani 1 1 d .
C11 C 0.2164(3) 0.3240(6) 0.2454(2) 0.0216(8) Uani 1 1 d .
H510 H 0.1792 0.1984 0.2720 0.026 Uiso 1 1 calc R
C12 C 0.1246(4) 0.5007(6) 0.2370(2) 0.0245(8) Uani 1 1 d .
H516 H 0.1634 0.6288 0.2148 0.029 Uiso 1 1 calc R
C13 C 0.0183(4) 0.4443(7) 0.1590(2) 0.0291(9) Uani 1 1 d .
H505 H -0.0251 0.3248 0.1831 0.035 Uiso 1 1 calc R
H512 H -0.0374 0.5623 0.1503 0.035 Uiso 1 1 calc R
C14 C 0.3423(4) 0.0801(7) 0.1522(3) 0.0306(9) Uani 1 1 d .
H509 H 0.2995 -0.0328 0.1826 0.037 Uiso 1 1 calc R
H524 H 0.4122 0.1159 0.1995 0.037 Uiso 1 1 calc R
C15 C 0.3880(5) -0.0034(8) 0.0546(4) 0.0476(13) Uani 1 1 d .
H15A H 0.3200 -0.0379 0.0065 0.071 Uiso 1 1 calc R
H15B H 0.4362 -0.1273 0.0698 0.071 Uiso 1 1 calc R
H15C H 0.4364 0.1025 0.0264 0.071 Uiso 1 1 calc R
C16 C 0.3232(4) 0.4600(7) 0.0985(3) 0.0304(9) Uani 1 1 d .
H16A H 0.3897 0.5026 0.1464 0.046 Uiso 1 1 calc R
H16B H 0.2670 0.5747 0.0868 0.046 Uiso 1 1 calc R
H16C H 0.3532 0.4212 0.0356 0.046 Uiso 1 1 calc R

loop_
_atom_site_aniso_label
_atom_site_aniso_U_11
_atom_site_aniso_U_22
_atom_site_aniso_U_33
_atom_site_aniso_U_23
_atom_site_aniso_U_13
_atom_site_aniso_U_12
O1 0.0250(14) 0.0335(16) 0.0239(12) -0.0063(10) 0.0028(9) 0.0036(12)
O2 0.0281(14) 0.0355(16) 0.0190(11) 0.0065(10) -0.0007(9) -0.0054(12)
O3 0.0220(14) 0.0306(16) 0.0328(13) 0.0146(10) 0.0133(10) 0.0071(11)
O4 0.0318(15) 0.0260(15) 0.0337(14) 0.0046(11) -0.0104(10) -0.0082(12)
C1 0.0255(19) 0.0247(19) 0.0164(14) 0.0018(12) -0.0006(12) -0.0042(14)
C2 0.028(2) 0.0221(18) 0.0142(13) 0.0022(12) 0.0029(12) 0.0005(15)
C3 0.0237(18) 0.0240(19) 0.0171(14) 0.0037(12) 0.0068(12) 0.0021(15)
C4 0.0165(18) 0.0225(18) 0.0264(16) 0.0007(13) -0.0019(12) -0.0028(14)
C5 0.029(2) 0.0286(19) 0.0221(16) -0.0095(13) 0.0014(13) 0.0013(16)
C6 0.066(3) 0.027(2) 0.0201(16) -0.0031(14) -0.0030(17) 0.004(2)
C7 0.074(4) 0.057(3) 0.043(3) -0.009(2) 0.015(2) -0.007(3)
C8 0.032(2) 0.029(2) 0.0211(16) 0.0072(13) 0.0038(13) 0.0048(17)
O5 0.0384(16) 0.0447(17) 0.0096(11) 0.0024(10) -0.0006(9) 0.0041(14)
O6 0.0375(16) 0.0412(17) 0.0158(11) -0.0009(10) -0.0051(10) -0.0144(14)
O7 0.0288(14) 0.0407(16) 0.0172(11) -0.0092(10) -0.0015(9) -0.0002(13)
O8 0.0344(15) 0.0301(15) 0.0166(11) -0.0020(9) 0.0102(9) -0.0004(12)
C9 0.034(2) 0.037(2) 0.0083(13) 0.0020(12) 0.0008(12) -0.0042(17)
C10 0.031(2) 0.0278(19) 0.0139(14) -0.0010(12) 0.0043(12) -0.0041(16)
C11 0.0279(19) 0.0275(19) 0.0091(13) 0.0003(11) -0.0002(11) -0.0017(15)
C12 0.034(2) 0.0312(19) 0.0085(13) -0.0002(12) 0.0051(12) 0.0008(16)
C13 0.030(2) 0.043(2) 0.0136(15) 0.0009(14) 0.0005(12) 0.0074(17)
C14 0.037(2) 0.031(2) 0.0248(18) -0.0048(15) 0.0073(15) -0.0014(18)
C15 0.070(4) 0.031(2) 0.048(2) -0.0056(19) 0.037(2) -0.001(2)
C16 0.038(2) 0.035(2) 0.0196(16) 0.0009(14) 0.0123(14) -0.0055(18)

loop_
_atom_type_symbol
_atom_type_description
_atom_type_scat_dispersion_real
_atom_type_scat_dispersion_imag
_atom_type_scat_source
C C 0.0033 0.0016 'International Tables Vol C Tables 4.2.6.8 and 6.1.1.4'
H H 0.0000 0.0000 'International Tables Vol C Tables 4.2.6.8 and 6.1.1.4'
O O 0.0106 0.0060 'International Tables Vol C Tables 4.2.6.8 and 6.1.1.4'

loop_
_geom_angle_atom_site_label_1
_geom_angle_atom_site_label_2
_geom_angle_atom_site_label_3
_geom_angle
C5 O1 C1 113.0(3)
C1 O2 H518 119.8
C3 O3 H514 107.8
C4 O4 H503 94.5
O2 C1 O1 110.3(3)
O2 C1 C2 110.5(3)
O1 C1 C2 111.4(3)
O2 C1 H506 108.2
O1 C1 H506 108.2
C2 C1 H506 108.2
C1 C2 C8 108.8(3)
C1 C2 C3 106.5(2)
C8 C2 C3 112.1(3)
C1 C2 C6 107.3(3)
C8 C2 C6 110.8(3)
C3 C2 C6 111.1(3)
O3 C3 C4 109.5(3)
O3 C3 C2 110.9(3)
C4 C3 C2 112.0(3)
O3 C3 H3 108.1
C4 C3 H3 108.1
C2 C3 H3 108.1
O4 C4 C5 108.8(3)
O4 C4 C3 110.8(3)
C5 C4 C3 111.3(3)
O4 C4 H502 108.6
C5 C4 H502 108.6
C3 C4 H502 108.6
O1 C5 C4 111.7(3)
O1 C5 H501 109.3
C4 C5 H501 109.3
O1 C5 H523 109.3
C4 C5 H523 109.3
H501 C5 H523 107.9
C7 C6 C2 120.5(4)
C7 C6 H6A 107.2
C2 C6 H6A 107.2
C7 C6 H6B 107.2
C2 C6 H6B 107.2
H6A C6 H6B 106.8
C6 C7 H7A 109.5
C6 C7 H7B 109.5
H7A C7 H7B 109.5
C6 C7 H7C 109.5
H7A C7 H7C 109.5
H7B C7 H7C 109.5
C2 C8 H504 109.5
C2 C8 H507 109.5
H504 C8 H507 109.5
C2 C8 H508 109.5
H504 C8 H508 109.5
H507 C8 H508 109.5
C9 O5 C13 113.1(3)
C9 O6 H6 109.3
C11 O7 H511 98.8
C12 O8 H513 110.9
O6 C9 O5 111.4(3)
O6 C9 C10 110.1(3)
O5 C9 C10 111.3(3)
O6 C9 H9 107.9
O5 C9 H9 107.9
C10 C9 H9 107.9
C14 C10 C16 111.1(3)
C14 C10 C9 110.5(3)
C16 C10 C9 109.1(3)
C14 C10 C11 108.8(3)
C16 C10 C11 110.9(3)
C9 C10 C11 106.4(3)
O7 C11 C12 111.4(3)
O7 C11 C10 107.2(3)
C12 C11 C10 111.2(3)
O7 C11 H510 109.0
C12 C11 H510 109.0
C10 C11 H510 109.0
O8 C12 C11 110.8(3)
O8 C12 C13 109.2(3)
C11 C12 C13 110.0(3)
O8 C12 H516 108.9
C11 C12 H516 108.9
C13 C12 H516 108.9
O5 C13 C12 110.2(3)
O5 C13 H505 109.6
C12 C13 H505 109.6
O5 C13 H512 109.6
C12 C13 H512 109.6
H505 C13 H512 108.1
C10 C14 C15 116.3(4)
C10 C14 H509 108.2
C15 C14 H509 108.2
C10 C14 H524 108.2
C15 C14 H524 108.2
H509 C14 H524 107.4
C14 C15 H15A 109.5
C14 C15 H15B 109.5
H15A C15 H15B 109.5
C14 C15 H15C 109.5
H15A C15 H15C 109.5
H15B C15 H15C 109.5
C10 C16 H16A 109.5
C10 C16 H16B 109.5
H16A C16 H16B 109.5
C10 C16 H16C 109.5
H16A C16 H16C 109.5
H16B C16 H16C 109.5

loop_
_geom_bond_atom_site_label_1
_geom_bond_atom_site_label_2
_geom_bond_distance
O1 C5 1.426(4)
O1 C1 1.434(5)
O2 C1 1.403(5)
O2 H518 0.9272
O3 C3 1.429(4)
O3 H514 0.7571
O4 C4 1.435(4)
O4 H503 0.7109
C1 C2 1.515(5)
C1 H506 0.9800
C2 C8 1.533(5)
C2 C3 1.536(5)
C2 C6 1.550(5)
C3 C4 1.522(5)
C3 H3 0.9800
C4 C5 1.516(5)
C4 H502 0.9800
C5 H501 0.9700
C5 H523 0.9700
C6 C7 1.461(7)
C6 H6A 0.9700
C6 H6B 0.9700
C7 H7A 0.9600
C7 H7B 0.9600
C7 H7C 0.9600
C8 H504 0.9600
C8 H507 0.9600
C8 H508 0.9600
O5 C9 1.423(5)
O5 C13 1.438(4)
O6 C9 1.394(5)
O6 H6 0.8200
O7 C11 1.428(4)
O7 H511 0.8097
O8 C12 1.443(4)
O8 H513 0.7787
C9 C10 1.537(5)
C9 H9 0.9800
C10 C14 1.524(6)
C10 C16 1.529(5)
C10 C11 1.546(4)
C11 C12 1.511(5)
C11 H510 0.9800
C12 C13 1.526(5)
C12 H516 0.9800
C13 H505 0.9700
C13 H512 0.9700
C14 C15 1.532(5)
C14 H509 0.9700
C14 H524 0.9700
C15 H15A 0.9600
C15 H15B 0.9600
C15 H15C 0.9600
C16 H16A 0.9600
C16 H16B 0.9600
C16 H16C 0.9600
